data_2013702
loop_
_publ_author_name
'Yang, Shi-Yao'
'Long, La-Sheng'
'Huang, Rong-Bin'
'Zheng, Lan-Sun'
'Ng, Seik Weng'

_publ_section_title
;
 Polymeric dihydroxydiphthalatotricobalt(II)
;
_journal_issue 11
_journal_name_full 'Acta Crystallographica Section C'
_journal_page_first m456
_journal_page_last m458
_journal_paper_doi 10.1107/S0108270103021425
_journal_volume 59
_journal_year 2003
_chemical_formula_iupac '[Co3 (C8 H4 O4)2 (OH)2]'
_chemical_formula_moiety 'C16 H10 Co3 O10'
_chemical_formula_sum 'C16 H10 Co3 O10'
_chemical_formula_weight 539.03
_chemical_name_systematic
;
Dihydroxydiphthalatotricobalt(II)
;
_space_group_IT_number 56
_symmetry_cell_setting orthorhombic
_symmetry_space_group_name_Hall '-P 2ab 2ac'
_symmetry_space_group_name_H-M 'P c c n'
_atom_sites_solution_hydrogens geom
_atom_sites_solution_primary direct
_atom_sites_solution_secondary difmap
_audit_creation_method SHELXL97
_cell_angle_alpha 90
_cell_angle_beta 90
_cell_angle_gamma 90
_cell_formula_units_Z 8
_cell_length_a 12.1121(5)
_cell_length_b 22.6847(9)
_cell_length_c 11.8730(5)
_cell_measurement_reflns_used 8115
_cell_measurement_temperature 298(2)
_cell_measurement_theta_max 28.3
_cell_measurement_theta_min 1.8
_cell_volume 3262.2(2)
_computing_cell_refinement 'SAINT (Bruker, 2001)'
_computing_data_collection 'SMART (Bruker, 2001)'
_computing_data_reduction SAINT
_computing_molecular_graphics 'ORTEPII (Johnson, 1976)'
_computing_publication_material SHELXL97
_computing_structure_refinement 'SHELXL97 (Sheldrick, 1997)'
_computing_structure_solution 'SHELXS97 (Sheldrick, 1997)'
_diffrn_ambient_temperature 298(2)
_diffrn_measured_fraction_theta_full 0.96
_diffrn_measured_fraction_theta_max 0.96
_diffrn_measurement_device_type 'Bruker Model CCD area-detector'
_diffrn_measurement_method '\f and \w'
_diffrn_radiation_monochromator graphite
_diffrn_radiation_source 'fine-focus sealed tube'
_diffrn_radiation_type MoK\a
_diffrn_radiation_wavelength 0.71073
_diffrn_reflns_av_R_equivalents 0.057
_diffrn_reflns_av_sigmaI/netI 0.042
_diffrn_reflns_limit_h_max 15
_diffrn_reflns_limit_h_min -16
_diffrn_reflns_limit_k_max 30
_diffrn_reflns_limit_k_min -30
_diffrn_reflns_limit_l_max 15
_diffrn_reflns_limit_l_min -15
_diffrn_reflns_number 26490
_diffrn_reflns_theta_full 28.3
_diffrn_reflns_theta_max 28.3
_diffrn_reflns_theta_min 1.8
_diffrn_standards_decay_% 0
_exptl_absorpt_coefficient_mu 3.08
_exptl_absorpt_correction_T_max 0.912
_exptl_absorpt_correction_T_min 0.692
_exptl_absorpt_correction_type multi-scan
_exptl_absorpt_process_details '(SADABS; Sheldrick, 1996)'
_exptl_crystal_colour pink
_exptl_crystal_density_diffrn 2.195
_exptl_crystal_density_meas ?
_exptl_crystal_density_method 'not measured'
_exptl_crystal_description needle
_exptl_crystal_F_000 2136
_exptl_crystal_size_max 0.45
_exptl_crystal_size_mid 0.13
_exptl_crystal_size_min 0.03
_refine_diff_density_max 1.71
_refine_diff_density_min -0.82
_refine_ls_extinction_method none
_refine_ls_goodness_of_fit_ref 0.89
_refine_ls_hydrogen_treatment constr
_refine_ls_matrix_type full
_refine_ls_number_parameters 263
_refine_ls_number_reflns 3904
_refine_ls_number_restraints 0
_refine_ls_restrained_S_all 0.89
_refine_ls_R_factor_all 0.059
_refine_ls_R_factor_gt 0.042
_refine_ls_shift/su_max 0.001
_refine_ls_shift/su_mean 0.000
_refine_ls_structure_factor_coef Fsqd
_refine_ls_weighting_details 'calc w = 1/[\s^2^(Fo^2^)+(0.0664P)^2^] where P=(Fo^2^+2Fc^2^)/3'
_refine_ls_weighting_scheme calc
_refine_ls_wR_factor_gt 0.101
_refine_ls_wR_factor_ref 0.104
_reflns_number_gt 2518
_reflns_number_total 3904
_reflns_threshold_expression I>2\s(I)
_cod_data_source_file ta1414.cif
_cod_data_source_block I
_cod_depositor_comments
;
The following automatic conversions were performed:
'_symmetry_cell_setting' value 'Orthorhombic' changed to 'orthorhombic'
according to '/home/saulius/struct/CIF-dictionaries/cif_core.dic'
dictionary named 'cif_core.dic' version 2.4.1 from 2010-06-29.

Automatic conversion script
Id: cif_fix_enum 1527 2010-12-29 10:47:43Z saulius 

The following automatic conversions were performed:

'_symmetry_cell_setting' value 'Orthorhombic' changed to
'orthorhombic' according to
/home/saulius/struct/CIF-dictionaries/cif_core.dic dictionary named
'cif_core.dic' version 2.4.1 from 2010-06-29.

Automatic conversion script
Id: cif_fix_values 1715 2011-07-08 13:25:40Z adriana 

The following automatic conversions were performed:

'_exptl_crystal_density_meas' value 'not measured' was changed to '?'
- the value is perceived as not measured.

Automatic conversion script
Id: cif_fix_values 3008 2015-01-20 13:52:24Z robertas 
;
_cod_database_code 2013702
_cod_database_fobs_code 2013702

loop_
_symmetry_equiv_pos_as_xyz
'x, y, z'
'-x+1/2, -y+1/2, z'
'-x, y+1/2, -z+1/2'
'x+1/2, -y, -z+1/2'
'-x, -y, -z'
'x-1/2, y-1/2, -z'
'x, -y-1/2, z-1/2'
'-x-1/2, y, z-1/2'

loop_
_atom_site_label
_atom_site_fract_x
_atom_site_fract_y
_atom_site_fract_z
_atom_site_U_iso_or_equiv
_atom_site_adp_type
_atom_site_calc_flag
_atom_site_refinement_flags
_atom_site_occupancy
_atom_site_disorder_assembly
_atom_site_disorder_group
_atom_site_type_symbol
Co1 0.50050(3) 0.25133(2) 0.38816(3) 0.01550(10) Uani d . 1 . . Co
Co2 0.50056(3) 0.20705(2) 0.63811(3) 0.01460(10) Uani d . 1 . . Co
Co3 0.2500 0.2500 0.76830(5) 0.0169(2) Uani d S 1 . . Co
Co4 0.7500 0.2500 0.50924(5) 0.0177(2) Uani d S 1 . . Co
O1 0.4047(2) 0.145110(10) 0.5490(2) 0.0213(5) Uani d . 1 . . O
O2 0.3586(2) 0.19680(10) 0.3958(2) 0.0220(5) Uani d . 1 . . O
O3 0.1953(2) 0.18720(10) 0.6556(2) 0.0274(6) Uani d . 1 . . O
O4 0.0606(2) 0.22040(10) 0.5451(2) 0.0207(5) Uani d . 1 . . O
O5 0.6963(2) 0.31290(10) 0.6212(2) 0.0277(6) Uani d . 1 . . O
O6 0.5637(2) 0.27790(10) 0.7336(2) 0.0191(5) Uani d . 1 . . O
O7 0.9045(2) 0.35650(10) 0.7254(2) 0.0224(5) Uani d . 1 . . O
O8 0.8587(2) 0.30640(10) 0.8818(2) 0.0233(5) Uani d . 1 . . O
O9 0.6057(2) 0.20660(10) 0.4989(2) 0.0155(5) Uani d . 1 . . O
O10 0.3943(2) 0.20570(10) 0.7764(2) 0.0152(5) Uani d . 1 . . O
C1 0.3439(2) 0.15570(10) 0.4670(3) 0.0172(7) Uani d . 1 . . C
C2 0.2451(2) 0.11730(10) 0.4470(2) 0.0158(6) Uani d . 1 . . C
C3 0.2518(3) 0.0701(2) 0.3725(3) 0.0273(8) Uani d . 1 . . C
C4 0.1616(3) 0.0350(2) 0.3524(3) 0.0350(10) Uani d . 1 . . C
C5 0.0617(3) 0.0471(2) 0.4041(3) 0.0320(9) Uani d . 1 . . C
C6 0.0521(3) 0.09460(10) 0.4754(3) 0.0248(8) Uani d . 1 . . C
C7 0.1445(2) 0.12960(10) 0.4989(2) 0.0159(7) Uani d . 1 . . C
C8 0.1341(2) 0.18310(10) 0.5729(3) 0.0164(7) Uani d . 1 . . C
C9 0.6354(2) 0.31670(10) 0.7048(3) 0.0172(7) Uani d . 1 . . C
C10 0.6433(3) 0.37000(10) 0.7780(3) 0.0169(7) Uani d . 1 . . C
C11 0.5492(3) 0.40360(10) 0.8010(3) 0.0223(7) Uani d . 1 . . C
C12 0.5561(3) 0.4518(2) 0.8692(3) 0.0306(9) Uani d . 1 . . C
C13 0.6558(3) 0.4665(2) 0.9192(3) 0.0350(9) Uani d . 1 . . C
C14 0.7484(3) 0.4331(2) 0.8983(3) 0.0298(9) Uani d . 1 . . C
C15 0.7445(3) 0.38500(10) 0.8263(3) 0.0184(7) Uani d . 1 . . C
C16 0.8443(3) 0.34670(10) 0.8083(3) 0.0180(7) Uani d . 1 . . C
H9 0.6179 0.1661 0.4728 0.019 Uiso calc R 1 . . H
H10 0.3816 0.1651 0.8010 0.018 Uiso calc R 1 . . H
H3 0.3181 0.0622 0.3360 0.033 Uiso calc R 1 . . H
H4 0.1676 0.0030 0.3038 0.041 Uiso calc R 1 . . H
H5 0.0010 0.0230 0.3907 0.038 Uiso calc R 1 . . H
H6 -0.0157 0.1034 0.5080 0.030 Uiso calc R 1 . . H
H11 0.4816 0.3930 0.7696 0.027 Uiso calc R 1 . . H
H12 0.4939 0.4749 0.8823 0.037 Uiso calc R 1 . . H
H13 0.6601 0.4989 0.9669 0.042 Uiso calc R 1 . . H
H14 0.8147 0.4429 0.9330 0.036 Uiso calc R 1 . . H

loop_
_atom_site_aniso_label
_atom_site_aniso_U_11
_atom_site_aniso_U_22
_atom_site_aniso_U_33
_atom_site_aniso_U_12
_atom_site_aniso_U_13
_atom_site_aniso_U_23
Co1 0.0066(2) 0.0281(3) 0.0118(2) -0.0011(2) -0.0008(2) 0.0011(2)
Co2 0.0086(2) 0.0245(2) 0.0105(2) 0.0000(2) 0.0000(2) 0.0000(2)
Co3 0.0064(3) 0.0280(4) 0.0164(3) 0.0023(3) 0.000 0.000
Co4 0.0072(3) 0.0292(4) 0.0166(3) -0.0029(2) 0.000 0.000
O1 0.0160(10) 0.0290(10) 0.0180(10) -0.0030(10) -0.0040(10) 0.0000(10)
O2 0.0130(10) 0.0350(10) 0.0190(10) -0.0070(10) -0.0030(10) 0.0050(10)
O3 0.0180(10) 0.040(2) 0.0250(10) 0.0060(10) -0.0100(10) -0.0110(10)
O4 0.0230(10) 0.0250(10) 0.0140(10) 0.0090(10) -0.0010(10) -0.0017(9)
O5 0.0200(10) 0.039(2) 0.0250(10) -0.0070(10) 0.0100(10) -0.0100(10)
O6 0.0160(10) 0.0280(10) 0.0140(10) -0.0040(10) -0.0020(10) 0.0000(9)
O7 0.0170(10) 0.0310(10) 0.0190(10) 0.0030(10) 0.0030(10) 0.0000(10)
O8 0.0140(10) 0.0370(10) 0.0190(10) 0.0090(10) 0.0020(10) 0.0040(10)
O9 0.0090(10) 0.0250(10) 0.0130(10) 0.0010(10) -0.0010(10) -0.0023(9)
O10 0.0080(10) 0.0220(10) 0.0150(10) 0.0000(10) 0.0000(10) -0.0003(9)
C1 0.009(2) 0.027(2) 0.015(2) 0.0010(10) 0.0020(10) -0.0050(10)
C2 0.011(2) 0.022(2) 0.0150(10) -0.0010(10) -0.0010(10) 0.0010(10)
C3 0.016(2) 0.035(2) 0.031(2) 0.002(2) 0.003(2) -0.011(2)
C4 0.029(2) 0.035(2) 0.040(2) -0.005(2) 0.001(2) -0.019(2)
C5 0.019(2) 0.037(2) 0.041(2) -0.010(2) -0.002(2) -0.008(2)
C6 0.011(2) 0.033(2) 0.031(2) -0.0030(10) -0.001(2) -0.003(2)
C7 0.012(2) 0.019(2) 0.017(2) -0.0010(10) -0.0030(10) 0.0010(10)
C8 0.010(2) 0.024(2) 0.015(2) -0.0010(10) 0.0010(10) -0.0010(10)
C9 0.010(2) 0.027(2) 0.015(2) 0.0020(10) -0.0020(10) 0.0030(10)
C10 0.013(2) 0.023(2) 0.015(2) -0.0010(10) 0.0030(10) 0.0010(10)
C11 0.009(2) 0.032(2) 0.025(2) 0.0000(10) 0.0020(10) -0.001(2)
C12 0.015(2) 0.037(2) 0.040(2) 0.007(2) 0.005(2) -0.007(2)
C13 0.027(2) 0.039(2) 0.040(2) 0.002(2) 0.000(2) -0.021(2)
C14 0.016(2) 0.039(2) 0.034(2) 0.000(2) -0.004(2) -0.016(2)
C15 0.015(2) 0.026(2) 0.015(2) 0.0020(10) 0.0000(10) 0.0000(10)
C16 0.011(2) 0.027(2) 0.016(2) 0.0010(10) -0.0060(10) -0.0080(10)

loop_
_atom_type_symbol
_atom_type_description
_atom_type_scat_dispersion_real
_atom_type_scat_dispersion_imag
_atom_type_scat_source
C C 0.0033 0.0016 'International Tables Vol C Tables 4.2.6.8 and 6.1.1.4'
H H 0.0000 0.0000 'International Tables Vol C Tables 4.2.6.8 and 6.1.1.4'
O O 0.0106 0.0060 'International Tables Vol C Tables 4.2.6.8 and 6.1.1.4'
Co Co 0.3494 0.9721 'International Tables Vol C Tables 4.2.6.8 and 6.1.1.4'

loop_
_geom_angle_atom_site_label_1
_geom_angle_atom_site_label_2
_geom_angle_atom_site_label_3
_geom_angle_site_symmetry_1
_geom_angle_site_symmetry_3
_geom_angle
_geom_angle_publ_flag
O2 Co1 O4 . 2 81.70(10) yes
O2 Co1 O6 . 7_565 98.50(10) yes
O2 Co1 O8 . 8_755 179.40(10) yes
O2 Co1 O9 . . 100.60(10) yes
O2 Co1 O10 . 7_565 78.50(10) yes
O4 Co1 O6 2 7_565 178.80(10) yes
O4 Co1 O8 2 8_755 97.80(10) yes
O4 Co1 O9 2 . 78.80(10) yes
O4 Co1 O10 2 7_565 101.80(10) yes
O6 Co1 O8 7_565 8_755 82.00(10) yes
O6 Co1 O9 7_565 . 100.00(10) yes
O6 Co1 O10 7_565 7_565 79.40(10) yes
O8 Co1 O9 8_755 . 79.50(10) yes
O8 Co1 O10 8_755 7_565 101.40(10) yes
O9 Co1 O10 . 7_565 178.80(10) yes
O1 Co2 O4 . 2 93.70(10) yes
O1 Co2 O6 . . 167.70(10) yes
O1 Co2 O7 . 2_655 95.20(10) yes
O1 Co2 O9 . . 86.30(10) yes
O1 Co2 O10 . . 92.60(10) yes
O4 Co2 O6 2 . 79.30(10) yes
O4 Co2 O7 2 2_655 167.50(10) yes
O4 Co2 O9 2 . 78.70(10) yes
O4 Co2 O10 2 . 101.90(10) yes
O6 Co2 O7 . 2_655 93.40(10) yes
O6 Co2 O9 . . 102.00(10) yes
O6 Co2 O10 . . 79.20(10) yes
O7 Co2 O9 2_655 . 93.00(10) yes
O7 Co2 O10 2_655 . 86.60(10) yes
O9 Co2 O10 . . 178.80(10) yes
O2 Co3 O2 7_566 8_656 99.40(10) yes
O2 Co3 O3 7_566 . 162.90(10) yes
O2 Co3 O3 7_566 2 83.30(10) yes
O2 Co3 O10 7_566 . 74.90(10) yes
O2 Co3 O10 7_566 2 101.50(10) yes
O2 Co3 O3 8_656 . 83.30(10) no
O2 Co3 O3 8_656 2 162.90(10) no
O2 Co3 O10 8_656 . 101.50(10) no
O2 Co3 O10 8_656 2 74.90(10) no
O3 Co3 O3 . 2 99.10(10) yes
O3 Co3 O10 . . 88.00(10) yes
O3 Co3 O10 . 2 95.50(10) yes
O3 Co3 O10 2 . 95.50(10) no
O3 Co3 O10 2 2 88.00(10) no
O10 Co3 O10 . 2 174.60(10) yes
O5 Co4 O5 . 2_655 99.40(10) yes
O5 Co4 O8 . 7_565 163.70(10) yes
O5 Co4 O8 . 8_755 82.10(10) yes
O5 Co4 O9 . . 96.00(10) yes
O5 Co4 O9 . 2_655 88.50(10) yes
O5 Co4 O9 2_655 2_655 96.00(10) no
O5 Co4 O9 2_655 . 88.50(10) no
O5 Co4 O8 2_655 7_565 82.10(10) no
O5 Co4 O8 2_655 8_755 163.70(10) no
O8 Co4 O8 7_565 8_755 101.00(10) yes
O8 Co4 O9 7_565 2_655 75.10(10) yes
O8 Co4 O9 7_565 . 100.30(10) yes
O8 Co4 O9 8_755 . 75.10(10) no
O8 Co4 O9 8_755 2_655 100.30(10) no
O9 Co4 O9 . 2_655 173.00(10) yes
C1 O1 Co2 . . 126.1(2) no
C1 O2 Co1 . . 124.7(2) no
C1 O2 Co3 . 7_565 136.8(2) no
Co1 O2 Co3 . 7_565 97.30(10) no
C8 O3 Co3 . . 139.6(2) no
C8 O4 Co1 . 2 132.7(2) no
C8 O4 Co2 . 2 128.8(2) no
Co1 O4 Co2 2 2 95.90(10) no
C9 O5 Co4 . . 139.0(2) no
C9 O6 Co1 . 7_566 134.2(2) no
C9 O6 Co2 . . 128.7(2) no
Co1 O6 Co2 7_566 . 95.60(10) no
C16 O8 Co1 . 8_756 123.9(2) no
C16 O8 Co4 . 7_566 138.1(2) no
Co1 O8 Co4 8_756 7_566 96.10(10) no
C16 O7 Co2 . 2_655 125.8(2) no
Co4 O9 Co2 . . 118.60(10) no
Co4 O9 Co1 . . 109.30(10) no
Co2 O9 Co1 . . 97.10(10) no
Co3 O10 Co2 . . 119.30(10) no
Co3 O10 Co1 . 7_566 109.40(10) no
Co2 O10 Co1 . 7_566 96.50(10) no
O1 C1 O2 . . 125.4(3) no
O1 C1 C2 . . 119.0(3) no
O2 C1 C2 . . 115.6(3) no
C3 C2 C7 . . 119.1(3) no
C3 C2 C1 . . 120.1(3) no
C7 C2 C1 . . 120.8(3) no
C4 C3 C2 . . 120.7(3) no
C3 C4 C5 . . 120.3(3) no
C6 C5 C4 . . 120.1(3) no
C5 C6 C7 . . 120.0(3) no
C2 C7 C6 . . 119.8(3) no
C2 C7 C8 . . 119.5(3) no
C6 C7 C8 . . 120.5(3) no
O3 C8 O4 . . 125.2(3) no
O3 C8 C7 . . 118.4(3) no
O4 C8 C7 . . 116.4(3) no
O5 C9 O6 . . 124.6(3) no
O5 C9 C10 . . 119.0(3) no
O6 C9 C10 . . 116.4(3) no
C15 C10 C11 . . 120.3(3) no
C15 C10 C9 . . 119.5(3) no
C11 C10 C9 . . 120.2(3) no
C12 C11 C10 . . 120.1(3) no
C11 C12 C13 . . 120.0(3) no
C14 C13 C12 . . 120.0(3) no
C13 C14 C15 . . 121.1(3) no
C14 C15 C10 . . 118.3(3) no
C14 C15 C16 . . 121.0(3) no
C10 C15 C16 . . 120.5(3) no
O7 C16 O8 . . 126.0(3) no
O7 C16 C15 . . 118.7(3) no
O8 C16 C15 . . 115.2(3) no
Co4 O9 H9 . . 110.3 no
Co2 O9 H9 . . 110.3 no
Co1 O9 H9 . . 110.3 no
Co3 O10 H10 . . 110.2 no
Co2 O10 H10 . . 110.2 no
Co1 O10 H10 7_566 . 110.2 no
C4 C3 H3 . . 119.6 no
C2 C3 H3 . . 119.6 no
C3 C4 H4 . . 119.9 no
C5 C4 H4 . . 119.9 no
C6 C5 H5 . . 119.9 no
C4 C5 H5 . . 119.9 no
C5 C6 H6 . . 120.0 no
C7 C6 H6 . . 120.0 no
C12 C11 H11 . . 119.9 no
C10 C11 H11 . . 119.9 no
C11 C12 H12 . . 120.0 no
C13 C12 H12 . . 120.0 no
C14 C13 H13 . . 120.0 no
C12 C13 H13 . . 120.0 no
C13 C14 H14 . . 119.4 no
C15 C14 H14 . . 119.4 no

loop_
_geom_bond_atom_site_label_1
_geom_bond_atom_site_label_2
_geom_bond_site_symmetry_2
_geom_bond_distance
_geom_bond_publ_flag
Co1 O2 . 2.119(2) yes
Co1 O4 2 2.105(2) yes
Co1 O6 7_565 2.097(2) yes
Co1 O8 8_755 2.115(2) yes
Co1 O9 . 2.094(2) yes
Co1 O10 7_565 2.089(2) yes
Co2 O1 . 2.108(2) yes
Co2 O4 2 2.116(2) yes
Co2 O6 . 2.110(2) yes
Co2 O7 2_655 2.115(2) yes
Co2 O9 . 2.087(2) yes
Co2 O10 . 2.086(2) yes
Co3 O2 7_566 2.340(2) yes
Co3 O2 8_656 2.340(2) no
Co3 O3 . 2.063(2) yes
Co3 O3 2 2.063(2) no
Co3 O10 . 2.018(2) yes
Co3 O10 2 2.018(2) no
Co4 O5 . 2.056(2) yes
Co4 O5 2_655 2.056(2) no
Co4 O8 7_565 2.379(2) yes
Co4 O8 8_755 2.379(2) no
Co4 O9 . 2.010(2) yes
Co4 O9 2_655 2.010(2) no
O1 C1 . 1.244(4) no
O2 C1 . 1.272(4) no
O3 C8 . 1.234(4) no
O4 C8 . 1.272(4) no
O5 C9 . 1.239(4) no
O6 C9 . 1.282(4) no
O7 C16 . 1.245(4) no
O8 C16 . 1.276(4) no
C1 C2 . 1.498(4) no
C2 C3 . 1.392(4) no
C2 C7 . 1.393(4) no
C3 C4 . 1.373(5) no
C4 C5 . 1.384(5) no
C5 C6 . 1.375(5) no
C6 C7 . 1.401(4) no
C7 C8 . 1.504(4) no
C9 C10 . 1.493(4) no
C10 C15 . 1.395(4) no
C10 C11 . 1.398(4) no
C11 C12 . 1.364(5) no
C12 C13 . 1.386(5) no
C13 C14 . 1.375(5) no
C14 C15 . 1.386(5) no
C15 C16 . 1.504(4) no
O9 H9 . 0.98 no
O10 H10 . 0.98 no
C3 H3 . 0.93 no
C4 H4 . 0.93 no
C5 H5 . 0.93 no
C6 H6 . 0.93 no
C11 H11 . 0.93 no
C12 H12 . 0.93 no
C13 H13 . 0.93 no
C14 H14 . 0.93 no

loop_
_geom_torsion_atom_site_label_1
_geom_torsion_atom_site_label_2
_geom_torsion_atom_site_label_3
_geom_torsion_atom_site_label_4
_geom_torsion_site_symmetry_1
_geom_torsion_site_symmetry_4
_geom_torsion
_geom_torsion_publ_flag
O10 Co2 O1 C1 . . 106.4(3) no
O9 Co2 O1 C1 . . -74.2(3) no
O6 Co2 O1 C1 . . 58.9(5) no
O7 Co2 O1 C1 2_655 . -166.9(3) no
O4 Co2 O1 C1 2 . 4.3(3) no
O10 Co1 O2 C1 7_565 . -169.8(3) no
O9 Co1 O2 C1 . . 11.0(3) no
O6 Co1 O2 C1 7_565 . 112.9(3) no
O4 Co1 O2 C1 2 . -65.9(3) no
O10 Co1 O2 Co3 7_565 7_565 0.00(10) no
O9 Co1 O2 Co3 . 7_565 -179.20(10) no
O6 Co1 O2 Co3 7_565 7_565 -77.20(10) no
O4 Co1 O2 Co3 2 7_565 103.93(9) no
O10 Co3 O3 C8 2 . 36.7(4) no
O10 Co3 O3 C8 . . -147.5(3) no
O3 Co3 O3 C8 2 . -52.2(3) no
O2 Co3 O3 C8 7_566 . -149.1(3) no
O2 Co3 O3 C8 8_656 . 110.7(3) no
O9 Co4 O5 C9 . . 38.2(4) no
O9 Co4 O5 C9 2_655 . -147.1(3) no
O5 Co4 O5 C9 2_655 . -51.3(3) no
O8 Co4 O5 C9 8_755 . 112.3(3) no
O8 Co4 O5 C9 7_565 . -145.4(3) no
O10 Co2 O6 C9 . . -169.9(3) no
O9 Co2 O6 C9 . . 10.4(3) no
O1 Co2 O6 C9 . . -121.4(4) no
O7 Co2 O6 C9 2_655 . 104.3(3) no
O4 Co2 O6 C9 2 . -65.5(3) no
O10 Co2 O6 Co1 . 7_566 22.90(10) no
O9 Co2 O6 Co1 . 7_566 -156.80(10) no
O1 Co2 O6 Co1 . 7_566 71.5(4) no
O7 Co2 O6 Co1 2_655 7_566 -62.90(10) no
O4 Co2 O6 Co1 2 7_566 127.40(10) no
O5 Co4 O9 Co2 . . -29.50(10) no
O5 Co4 O9 Co2 2_655 . 69.80(10) no
O8 Co4 O9 Co2 8_755 . -109.70(10) no
O8 Co4 O9 Co2 7_565 . 151.50(10) no
O5 Co4 O9 Co1 . . 80.30(10) no
O5 Co4 O9 Co1 2_655 . 179.60(10) no
O8 Co4 O9 Co1 8_755 . 0.10(10) no
O8 Co4 O9 Co1 7_565 . -98.70(10) no
O1 Co2 O9 Co4 . . -172.30(10) no
O6 Co2 O9 Co4 . . 16.90(10) no
O7 Co2 O9 Co4 2_655 . -77.20(10) no
O4 Co2 O9 Co4 2 . 93.30(10) no
O1 Co2 O9 Co1 . . 71.20(10) no
O6 Co2 O9 Co1 . . -99.60(10) no
O7 Co2 O9 Co1 2_655 . 166.30(10) no
O4 Co2 O9 Co1 2 . -23.30(10) no
O6 Co1 O9 Co4 7_565 . 79.70(10) no
O4 Co1 O9 Co4 2 . -100.30(10) no
O8 Co1 O9 Co4 8_755 . -0.20(10) no
O2 Co1 O9 Co4 . . -179.50(10) no
O6 Co1 O9 Co2 7_565 . -156.60(10) no
O4 Co1 O9 Co2 2 . 23.40(10) no
O8 Co1 O9 Co2 8_755 . 123.60(10) no
O2 Co1 O9 Co2 . . -55.80(10) no
O3 Co3 O10 Co2 . . 70.90(10) no
O3 Co3 O10 Co2 2 . -28.10(10) no
O2 Co3 O10 Co2 7_566 . -109.60(10) no
O2 Co3 O10 Co2 8_656 . 153.60(10) no
O3 Co3 O10 Co1 . 7_566 -179.50(10) no
O3 Co3 O10 Co1 2 7_566 81.50(10) no
O2 Co3 O10 Co1 7_566 7_566 0.00(10) no
O2 Co3 O10 Co1 8_656 7_566 -96.80(10) no
O1 Co2 O10 Co3 . . -77.30(10) no
O6 Co2 O10 Co3 . . 93.50(10) no
O7 Co2 O10 Co3 2_655 . -172.40(10) no
O4 Co2 O10 Co3 2 . 17.00(10) no
O1 Co2 O10 Co1 . 7_566 166.20(10) no
O6 Co2 O10 Co1 . 7_566 -23.00(10) no
O7 Co2 O10 Co1 2_655 7_566 71.10(10) no
O4 Co2 O10 Co1 2 7_566 -99.50(10) no
Co2 O1 C1 O2 . . 29.2(5) no
Co2 O1 C1 C2 . . -151.5(2) no
Co1 O2 C1 O1 . . 7.5(5) no
Co3 O2 C1 O1 7_565 . -157.7(2) no
Co1 O2 C1 C2 . . -171.8(2) no
Co3 O2 C1 C2 7_565 . 23.0(4) no
O1 C1 C2 C3 . . -95.4(4) no
O2 C1 C2 C3 . . 83.9(4) no
O1 C1 C2 C7 . . 87.1(4) no
O2 C1 C2 C7 . . -93.6(4) no
C7 C2 C3 C4 . . -1.7(5) no
C1 C2 C3 C4 . . -179.2(3) no
C2 C3 C4 C5 . . 1.5(6) no
C3 C4 C5 C6 . . 0.5(6) no
C4 C5 C6 C7 . . -2.3(6) no
C3 C2 C7 C6 . . -0.1(5) no
C1 C2 C7 C6 . . 177.4(3) no
C3 C2 C7 C8 . . -175.5(3) no
C1 C2 C7 C8 . . 2.0(4) no
C5 C6 C7 C2 . . 2.1(5) no
C5 C6 C7 C8 . . 177.5(3) no
Co3 O3 C8 O4 . . -17.6(6) no
Co3 O3 C8 C7 . . 163.5(2) no
Co1 O4 C8 O3 2 . 146.7(3) no
Co2 O4 C8 O3 2 . -10.5(5) no
Co1 O4 C8 C7 2 . -34.4(4) no
Co2 O4 C8 C7 2 . 168.4(2) no
C2 C7 C8 O3 . . -59.2(4) no
C6 C7 C8 O3 . . 125.5(3) no
C2 C7 C8 O4 . . 121.9(3) no
C6 C7 C8 O4 . . -53.5(4) no
Co4 O5 C9 O6 . . -16.5(5) no
Co4 O5 C9 C10 . . 164.4(2) no
Co1 O6 C9 O5 7_566 . 148.0(3) no
Co2 O6 C9 O5 . . -14.1(5) no
Co1 O6 C9 C10 7_566 . -32.9(4) no
Co2 O6 C9 C10 . . 165.0(2) no
O5 C9 C10 C15 . . -57.0(4) no
O6 C9 C10 C15 . . 123.9(3) no
O5 C9 C10 C11 . . 125.1(3) no
O6 C9 C10 C11 . . -54.1(4) no
C15 C10 C11 C12 . . 1.1(5) no
C9 C10 C11 C12 . . 179.0(3) no
C10 C11 C12 C13 . . -2.2(5) no
C11 C12 C13 C14 . . 1.3(6) no
C12 C13 C14 C15 . . 0.9(6) no
C13 C14 C15 C10 . . -1.9(6) no
C13 C14 C15 C16 . . -176.8(4) no
C11 C10 C15 C14 . . 1.0(5) no
C9 C10 C15 C14 . . -176.9(3) no
C11 C10 C15 C16 . . 175.8(3) no
C9 C10 C15 C16 . . -2.1(5) no
Co2 O7 C16 O8 2_655 . 29.4(5) no
Co2 O7 C16 C15 2_655 . -150.5(2) no
Co1 O8 C16 O7 8_756 . 6.4(5) no
Co4 O8 C16 O7 7_566 . -153.9(2) no
Co1 O8 C16 C15 8_756 . -173.7(2) no
Co4 O8 C16 C15 7_566 . 26.0(4) no
C14 C15 C16 O7 . . -96.1(4) no
C10 C15 C16 O7 . . 89.2(4) no
C14 C15 C16 O8 . . 84.0(4) no
C10 C15 C16 O8 . . -90.8(4) no
